data_2020246
loop_
_publ_author_name
'Driss, A.'
'Jouini, T.'

_publ_section_title
;
 Structure de Na (Al1.5 As.5) (As2 O7)2
;
_journal_name_full 'Acta Crystallographica C (39,1983-)'
_journal_page_first 356
_journal_page_last 360
_journal_volume 45
_journal_year 1989
_chemical_formula_sum 'Al1.5 As4.5 Na O14'
_chemical_name_systematic 'Na (Al1.5 As.5) (As2 O7)2'
_space_group_IT_number 2
_symmetry_space_group_name_Hall '-P 1'
_symmetry_space_group_name_H-M 'P -1'
_cell_angle_alpha 104.43
_cell_angle_beta 93.71
_cell_angle_gamma 90.07
_cell_formula_units_Z 1
_cell_length_a 7.727
_cell_length_b 7.118
_cell_length_c 4.839
_cell_volume 257.171
_citation_journal_id_ASTM ACSCEE
_cod_data_source_file Driss_ACSCEE_1989_700.cif
_cod_data_source_block Al1.5As4.5Na1O14
_cod_original_formula_sum 'Al1.5 As4.5 Na1 O14'
_cod_database_code 2020246

loop_
_symmetry_equiv_pos_as_xyz
x,y,z
-x,-y,-z

loop_
_atom_site_label
_atom_site_type_symbol
_atom_site_fract_x
_atom_site_fract_y
_atom_site_fract_z
_atom_site_occupancy
_atom_site_U_iso_or_equiv
Al2 Al+3 0.5 0.5 0.5 0.75 0.0
O1 O-2 0.451 0.3074 0.171 1 0.0
Na1 Na+1 0.016 0.486 0.438 0.5 0.0
As2 As+5 0.2481 -0.1287 0.4727 1 0.0
O3 O-2 0.1007 0.2334 0.952 1 0.0
O4 O-2 0.3847 0.0418 0.702 1 0.0
Al1 Al+3 0 0 0 0.75 0.0
O2 O-2 0.3066 0.4167 0.676 1 0.0
O5 O-2 0.3461 -0.3377 0.366 1 0.0
As1 As+5 0.3101 0.2654 0.8908 1 0.0
As3 As+5 0 0 0 0.25 0.0
O6 O-2 0.2019 -0.0444 0.187 1 0.0
O7 O-2 0.0748 -0.1579 0.651 1 0.0
As4 As+5 0.5 0.5 0.5 0.25 0.0
